data_4506115
loop_
_publ_author_name
'Park, Ji Hye'
'Lee, Woo Ram'
'Ryu, Dae Won'
'Lim, Kwang Soo'
'Jeong, Eun A.'
'Phang, Won Ju'
'Koh, Eui Kwan'
'Hong, Chang Seop'

_publ_section_title
;
 Sulfate-Incorporated Co(II) Coordination Frameworks with Bis-imidazole
 Bridging Ligands Constructed by Covalent and Noncovalent Interactions
;
_journal_issue 5
_journal_name_full 'Crystal Growth &amp; Design'
_journal_page_first 2691
_journal_paper_doi 10.1021/cg300302n
_journal_volume 12
_journal_year 2012
_chemical_formula_sum 'C24 H24 Co N8 O6 S'
_chemical_formula_weight 611.50
_chemical_name_systematic
;
 ?
;
_space_group_IT_number 81
_symmetry_cell_setting tetragonal
_symmetry_space_group_name_Hall 'P -4'
_symmetry_space_group_name_H-M 'P -4'
_atom_sites_solution_hydrogens geom
_atom_sites_solution_primary direct
_atom_sites_solution_secondary difmap
_audit_creation_method SHELXL-97
_cell_angle_alpha 90.00
_cell_angle_beta 90.00
_cell_angle_gamma 90.00
_cell_formula_units_Z 2
_cell_length_a 14.3520(3)
_cell_length_b 14.3520(3)
_cell_length_c 6.2985(3)
_cell_measurement_reflns_used 4392
_cell_measurement_temperature 296(2)
_cell_measurement_theta_max 26.4185
_cell_measurement_theta_min 2.8385
_cell_volume 1297.36(7)
_computing_cell_refinement 'Bruker SMART APEXII'
_computing_data_collection 'Bruker SMART APEXII'
_computing_data_reduction 'Bruker SAINT'
_computing_molecular_graphics WingX
_computing_publication_material WingX
_computing_structure_refinement 'SHELXL-97 (Sheldrick, 1997)'
_computing_structure_solution SHELXTL
_diffrn_ambient_temperature 296(2)
_diffrn_measured_fraction_theta_full 0.998
_diffrn_measured_fraction_theta_max 0.998
_diffrn_measurement_device_type 'CCD area detector'
_diffrn_measurement_method 'omega scans'
_diffrn_radiation_monochromator graphite
_diffrn_radiation_source 'fine-focus sealed tube'
_diffrn_radiation_type MoK\a
_diffrn_radiation_wavelength 0.71073
_diffrn_reflns_av_R_equivalents 0.0405
_diffrn_reflns_av_sigmaI/netI 0.0410
_diffrn_reflns_limit_h_max 19
_diffrn_reflns_limit_h_min -9
_diffrn_reflns_limit_k_max 19
_diffrn_reflns_limit_k_min -10
_diffrn_reflns_limit_l_max 8
_diffrn_reflns_limit_l_min -6
_diffrn_reflns_number 12887
_diffrn_reflns_theta_full 28.31
_diffrn_reflns_theta_max 28.31
_diffrn_reflns_theta_min 1.42
_exptl_absorpt_coefficient_mu 0.799
_exptl_absorpt_correction_T_max 0.9081
_exptl_absorpt_correction_T_min 0.8814
_exptl_absorpt_correction_type multi-scan
_exptl_absorpt_process_details sadabs
_exptl_crystal_colour violet
_exptl_crystal_density_diffrn 1.565
_exptl_crystal_density_method 'not measured'
_exptl_crystal_description block
_exptl_crystal_F_000 630
_exptl_crystal_size_max 0.16
_exptl_crystal_size_mid 0.14
_exptl_crystal_size_min 0.12
_refine_diff_density_max 0.619
_refine_diff_density_min -0.720
_refine_diff_density_rms 0.071
_refine_ls_abs_structure_details 'Flack H D (1983), Acta Cryst. A39, 876-881'
_refine_ls_abs_structure_Flack 0.04(2)
_refine_ls_extinction_method none
_refine_ls_goodness_of_fit_ref 1.075
_refine_ls_hydrogen_treatment constr
_refine_ls_matrix_type full
_refine_ls_number_parameters 180
_refine_ls_number_reflns 3127
_refine_ls_number_restraints 0
_refine_ls_restrained_S_all 1.075
_refine_ls_R_factor_all 0.0517
_refine_ls_R_factor_gt 0.0444
_refine_ls_shift/su_max 0.000
_refine_ls_shift/su_mean 0.000
_refine_ls_structure_factor_coef Fsqd
_refine_ls_weighting_details 'calc w=1/[\s^2^(Fo^2^)+(0.0700P)^2^+0.5464P] where P=(Fo^2^+2Fc^2^)/3'
_refine_ls_weighting_scheme calc
_refine_ls_wR_factor_gt 0.1204
_refine_ls_wR_factor_ref 0.1246
_reflns_number_gt 2727
_reflns_number_total 3127
_reflns_threshold_expression >2sigma(I)
_cod_data_source_file cg300302n_si_004.cif
_cod_data_source_block p-41
_cod_depositor_comments
;
The following automatic conversions were performed:

'_symmetry_cell_setting' value 'Tetragonal' changed to 'tetragonal'
according to /home/saulius/struct/CIF-dictionaries/cif_core.dic
dictionary named 'cif_core.dic' version 2.4.1 from 2010-06-29.

Automatic conversion script
Id: cif_fix_values 1715 2011-07-08 13:25:40Z adriana 
;
_cod_original_sg_symbol_H-M P-4
_cod_database_code 4506115

loop_
_symmetry_equiv_pos_as_xyz
'x, y, z'
'-x, -y, z'
'y, -x, -z'
'-y, x, -z'

loop_
_atom_site_label
_atom_site_type_symbol
_atom_site_fract_x
_atom_site_fract_y
_atom_site_fract_z
_atom_site_U_iso_or_equiv
_atom_site_adp_type
_atom_site_occupancy
_atom_site_symmetry_multiplicity
_atom_site_calc_flag
_atom_site_refinement_flags
Co1 Co 0.5000 0.5000 0.0000 0.02319(19) Uani 1 4 d S
Co2 Co 1.0000 0.0000 1.5000 0.02200(19) Uani 1 4 d S
C1 C 0.6879(2) 0.4613(2) 0.1703(6) 0.0339(8) Uani 1 1 d .
H2 H 0.7142 0.5053 0.0798 0.041 Uiso 1 1 calc R
C2 C 0.6736(2) 0.3529(2) 0.4148(6) 0.0286(7) Uani 1 1 d .
C3 C 0.5893(2) 0.3713(2) 0.3286(6) 0.0308(7) Uani 1 1 d .
H3 H 0.5337 0.3427 0.3669 0.037 Uiso 1 1 calc R
C4 C 0.7045(2) 0.2925(2) 0.5890(6) 0.0288(7) Uani 1 1 d .
C5 C 0.7736(2) 0.3230(2) 0.7291(6) 0.0333(8) Uani 1 1 d .
H9 H 0.8003 0.3815 0.7111 0.040 Uiso 1 1 calc R
C6 C 0.8027(2) 0.2664(2) 0.8945(6) 0.0323(7) Uani 1 1 d .
H8 H 0.8481 0.2878 0.9878 0.039 Uiso 1 1 calc R
C7 C 0.7646(2) 0.1776(2) 0.9233(6) 0.0297(7) Uani 1 1 d .
C8 C 0.6954(2) 0.1486(2) 0.7852(7) 0.0402(9) Uani 1 1 d .
H6 H 0.6686 0.0902 0.8038 0.048 Uiso 1 1 calc R
C9 C 0.6653(2) 0.2046(2) 0.6201(7) 0.0379(8) Uani 1 1 d .
H5 H 0.6187 0.1835 0.5295 0.045 Uiso 1 1 calc R
C10 C 0.8017(2) 0.1179(2) 1.0926(6) 0.0286(7) Uani 1 1 d .
C11 C 0.8875(2) 0.1125(2) 1.1784(6) 0.0330(7) Uani 1 1 d .
H12 H 0.9376 0.1502 1.1410 0.040 Uiso 1 1 calc R
C12 C 0.8054(2) 0.0067(2) 1.3318(6) 0.0351(8) Uani 1 1 d .
H11 H 0.7863 -0.0419 1.4194 0.042 Uiso 1 1 calc R
N1 N 0.59859(18) 0.43942(19) 0.1746(5) 0.0306(6) Uani 1 1 d .
N2 N 0.73542(18) 0.41167(19) 0.3133(5) 0.0325(6) Uani 1 1 d .
H2A H 0.7942 0.4156 0.3380 0.039 Uiso 1 1 calc R
N3 N 0.89052(18) 0.04271(18) 1.3305(5) 0.0292(6) Uani 1 1 d .
N4 N 0.75102(18) 0.0494(2) 1.1907(6) 0.0366(7) Uani 1 1 d .
H3A H 0.6936 0.0362 1.1653 0.044 Uiso 1 1 calc R
S1 S 0.5000 1.0000 0.1828(3) 0.0733(7) Uani 1 2 d S
O1 O 0.4184(2) 1.0219(3) 0.0680(6) 0.0657(10) Uani 1 1 d .
O2A O 0.4742(5) 0.9701(5) 0.3853(12) 0.0714(19) Uiso 0.50 1 d P
O2B O 0.5273(6) 1.1172(6) 0.2309(16) 0.096(3) Uiso 0.50 1 d P
O3 O 0.92043(18) 0.3904(2) 0.3311(5) 0.0575(8) Uani 1 1 d .

loop_
_atom_site_aniso_label
_atom_site_aniso_U_11
_atom_site_aniso_U_22
_atom_site_aniso_U_33
_atom_site_aniso_U_23
_atom_site_aniso_U_13
_atom_site_aniso_U_12
Co1 0.0254(2) 0.0254(2) 0.0187(4) 0.000 0.000 0.000
Co2 0.0230(2) 0.0230(2) 0.0200(4) 0.000 0.000 0.000
C1 0.0353(17) 0.0378(17) 0.0288(19) 0.0069(15) -0.0009(16) -0.0042(14)
C2 0.0268(15) 0.0320(16) 0.0271(16) 0.0002(13) -0.0019(13) 0.0023(12)
C3 0.0285(15) 0.0352(16) 0.0288(18) 0.0084(14) -0.0054(14) -0.0030(12)
C4 0.0319(16) 0.0282(16) 0.0264(16) 0.0058(13) -0.0039(14) 0.0048(13)
C5 0.0380(18) 0.0279(16) 0.034(2) 0.0036(14) -0.0036(15) -0.0033(13)
C6 0.0332(16) 0.0321(16) 0.0315(18) 0.0017(15) -0.0110(15) -0.0026(13)
C7 0.0281(15) 0.0306(15) 0.0303(18) 0.0024(14) -0.0053(13) -0.0011(12)
C8 0.0378(19) 0.0306(16) 0.052(2) 0.0082(16) -0.0161(18) -0.0098(14)
C9 0.0355(17) 0.0372(17) 0.041(2) 0.0050(16) -0.0142(16) -0.0066(14)
C10 0.0287(15) 0.0282(15) 0.0289(16) 0.0029(14) -0.0051(13) -0.0018(12)
C11 0.0275(15) 0.0362(16) 0.0351(19) 0.0129(16) -0.0053(15) -0.0071(13)
C12 0.0317(16) 0.0369(17) 0.037(2) 0.0118(16) -0.0060(16) -0.0057(13)
N1 0.0285(13) 0.0341(14) 0.0293(16) 0.0069(13) -0.0012(12) -0.0011(11)
N2 0.0244(12) 0.0406(15) 0.0326(15) 0.0066(14) -0.0031(12) 0.0003(11)
N3 0.0283(13) 0.0313(13) 0.0281(16) 0.0080(12) -0.0049(12) -0.0029(10)
N4 0.0228(12) 0.0442(16) 0.0429(17) 0.0138(15) -0.0061(13) -0.0054(11)
S1 0.0222(6) 0.170(2) 0.0274(7) 0.000 0.000 0.0028(8)
O1 0.0411(15) 0.091(2) 0.065(2) 0.008(2) -0.0052(15) 0.0064(15)
O3 0.0287(13) 0.094(2) 0.0501(18) -0.0083(18) 0.0019(13) -0.0080(14)

loop_
_atom_type_symbol
_atom_type_description
_atom_type_scat_dispersion_real
_atom_type_scat_dispersion_imag
_atom_type_scat_source
C C 0.0033 0.0016 'International Tables Vol C Tables 4.2.6.8 and 6.1.1.4'
H H 0.0000 0.0000 'International Tables Vol C Tables 4.2.6.8 and 6.1.1.4'
N N 0.0061 0.0033 'International Tables Vol C Tables 4.2.6.8 and 6.1.1.4'
O O 0.0106 0.0060 'International Tables Vol C Tables 4.2.6.8 and 6.1.1.4'
S S 0.1246 0.1234 'International Tables Vol C Tables 4.2.6.8 and 6.1.1.4'
Co Co 0.3494 0.9721 'International Tables Vol C Tables 4.2.6.8 and 6.1.1.4'

loop_
_geom_angle_atom_site_label_1
_geom_angle_atom_site_label_2
_geom_angle_atom_site_label_3
_geom_angle
_geom_angle_site_symmetry_1
_geom_angle_site_symmetry_3
N1 Co1 N1 112.97(19) 3_565 4_655
N1 Co1 N1 107.75(9) 3_565 .
N1 Co1 N1 107.75(9) 4_655 .
N1 Co1 N1 107.75(9) 3_565 2_665
N1 Co1 N1 107.75(9) 4_655 2_665
N1 Co1 N1 112.97(19) . 2_665
N3 Co2 N3 106.62(9) 3_668 .
N3 Co2 N3 106.62(9) 3_668 2_755
N3 Co2 N3 115.34(18) . 2_755
N3 Co2 N3 115.34(18) 3_668 4_648
N3 Co2 N3 106.62(9) . 4_648
N3 Co2 N3 106.62(9) 2_755 4_648
N1 C1 N2 110.8(3) . .
C3 C2 N2 105.6(3) . .
C3 C2 C4 133.3(3) . .
N2 C2 C4 120.9(3) . .
C2 C3 N1 109.5(3) . .
C9 C4 C5 118.7(3) . .
C9 C4 C2 121.2(3) . .
C5 C4 C2 120.1(3) . .
C6 C5 C4 120.4(3) . .
C5 C6 C7 121.0(3) . .
C8 C7 C6 118.2(3) . .
C8 C7 C10 122.8(3) . .
C6 C7 C10 119.0(3) . .
C9 C8 C7 121.5(3) . .
C8 C9 C4 120.3(3) . .
C11 C10 N4 105.3(3) . .
C11 C10 C7 131.0(3) . .
N4 C10 C7 123.6(3) . .
C10 C11 N3 110.3(3) . .
N3 C12 N4 110.8(3) . .
C1 N1 C3 106.0(3) . .
C1 N1 Co1 125.1(2) . .
C3 N1 Co1 128.8(2) . .
C1 N2 C2 108.1(3) . .
C12 N3 C11 104.9(3) . .
C12 N3 Co2 127.0(2) . .
C11 N3 Co2 128.0(2) . .
C12 N4 C10 108.6(3) . .
O2A S1 O2A 47.9(6) 2_675 .
O2A S1 O1 128.3(3) 2_675 .
O2A S1 O1 108.4(3) . .
O2A S1 O1 108.4(3) 2_675 2_675
O2A S1 O1 128.3(3) . 2_675
O1 S1 O1 118.4(3) . 2_675
O2A S1 O2B 59.2(4) 2_675 .
O2A S1 O2B 101.3(5) . .
O1 S1 O2B 93.4(3) . .
O1 S1 O2B 96.7(3) 2_675 .
O2A S1 O2B 101.3(5) 2_675 2_675
O2A S1 O2B 59.2(4) . 2_675
O1 S1 O2B 96.7(3) . 2_675
O1 S1 O2B 93.4(3) 2_675 2_675
O2B S1 O2B 160.1(7) . 2_675
O2A O2A S1 66.0(3) 2_675 .
O2A O2A O2B 127.3(8) 2_675 2_675
S1 O2A O2B 71.7(5) . 2_675
O2A O2B S1 49.1(4) 2_675 .

loop_
_geom_bond_atom_site_label_1
_geom_bond_atom_site_label_2
_geom_bond_distance
_geom_bond_site_symmetry_2
Co1 N1 1.992(3) 3_565
Co1 N1 1.992(3) 4_655
Co1 N1 1.992(3) .
Co1 N1 1.992(3) 2_665
Co2 N3 1.996(3) 3_668
Co2 N3 1.996(3) .
Co2 N3 1.996(3) 2_755
Co2 N3 1.996(3) 4_648
C1 N1 1.320(4) .
C1 N2 1.336(5) .
C2 C3 1.353(4) .
C2 N2 1.381(4) .
C2 C4 1.466(4) .
C3 N1 1.383(4) .
C4 C9 1.396(5) .
C4 C5 1.398(5) .
C5 C6 1.385(5) .
C6 C7 1.399(4) .
C7 C8 1.384(5) .
C7 C10 1.468(5) .
C8 C9 1.383(5) .
C10 C11 1.347(4) .
C10 N4 1.370(4) .
C11 N3 1.386(4) .
C12 N3 1.326(4) .
C12 N4 1.333(5) .
S1 O2A 1.396(7) 2_675
S1 O2A 1.396(7) .
S1 O1 1.411(3) .
S1 O1 1.411(3) 2_675
S1 O2B 1.754(9) .
S1 O2B 1.754(9) 2_675
O2A O2A 1.134(13) 2_675
O2A O2B 1.587(11) 2_675
O2B O2A 1.587(11) 2_675
